data_7712572
loop_
_publ_author_name
'Nasiri Sovari, Sara'
'Kolly, Isabelle'
'Schindler, Kevin'
'Djuri\'c, Ana'
'Srdi\'c-Raji\'c, Tatjana'
'Crochet, Aurelien'
'Pavic, Aleksandar'
'Zobi, Fabio'

_publ_section_title
;
 Synthesis, characterization, and in vivo evaluation of the anticancer
 activity of a series of 5- and 6-(halomethyl)-2,2'-bipyridine rhenium
 tricarbonyl complexes.
;
_journal_name_full 'Dalton Transactions'
_journal_paper_doi 10.1039/D2DT04041G
_journal_year 2023
_chemical_formula_moiety 'C14 H8 Br F2 N2 O3 Re'
_chemical_formula_sum 'C14 H8 Br F2 N2 O3 Re'
_chemical_formula_weight 556.33
_space_group_crystal_system monoclinic
_space_group_IT_number 14
_space_group_name_Hall '-P 2ybc'
_space_group_name_H-M_alt 'P 1 21/c 1'
_atom_sites_solution_hydrogens geom
_atom_sites_solution_primary dual
_audit_creation_date 2020-11-26
_audit_creation_method
;
Olex2 1.3
(compiled 2020.07.31 svn.rc2a77460 for OlexSys, GUI svn.r6145)
;
_audit_update_record
;
2021-06-18 deposited with the CCDC.	2023-03-09 downloaded from the CCDC.
;
_cell_angle_alpha 90
_cell_angle_beta 92.420(3)
_cell_angle_gamma 90
_cell_formula_units_Z 4
_cell_length_a 14.7874(5)
_cell_length_b 11.5066(2)
_cell_length_c 8.8657(3)
_cell_measurement_reflns_used 35204
_cell_measurement_temperature 200(2)
_cell_measurement_theta_max 68.45
_cell_measurement_theta_min 3.84
_cell_volume 1507.18(8)
_computing_molecular_graphics 'Olex2 1.3 (Dolomanov et al., 2009)'
_computing_publication_material 'Olex2 1.3 (Dolomanov et al., 2009)'
_computing_structure_refinement 'SHELXL 2017/1 (Sheldrick, 2015)'
_computing_structure_solution 'SHELXT 2018/2 (Sheldrick, 2018)'
_diffrn_ambient_temperature 200(2)
_diffrn_detector Pilatus300K
_diffrn_detector_area_resol_mean 5.81
_diffrn_detector_type 'Dectris Pilatus 300K'
_diffrn_measured_fraction_theta_full 0.929
_diffrn_measured_fraction_theta_max 0.929
_diffrn_measurement_device 'Eulerian 4-circle diffractometer'
_diffrn_measurement_device_type 'STOE STADIVARI'
_diffrn_measurement_method 'rotation method, \w scans'
_diffrn_radiation_collimation '1.2 mm, 0.6 diameter'
_diffrn_radiation_monochromator 'Graded multilayer mirror'
_diffrn_radiation_probe x-ray
_diffrn_radiation_type 'Cu K\a'
_diffrn_radiation_wavelength 1.54186
_diffrn_reflns_av_R_equivalents 0.0430
_diffrn_reflns_av_unetI/netI 0.0190
_diffrn_reflns_Laue_measured_fraction_full 0.929
_diffrn_reflns_Laue_measured_fraction_max 0.929
_diffrn_reflns_limit_h_max 17
_diffrn_reflns_limit_h_min -16
_diffrn_reflns_limit_k_max 9
_diffrn_reflns_limit_k_min -13
_diffrn_reflns_limit_l_max 10
_diffrn_reflns_limit_l_min -8
_diffrn_reflns_number 15368
_diffrn_reflns_point_group_measured_fraction_full 0.929
_diffrn_reflns_point_group_measured_fraction_max 0.929
_diffrn_reflns_theta_full 67.536
_diffrn_reflns_theta_max 67.536
_diffrn_reflns_theta_min 4.872
_diffrn_source 'Primux 100 micro'
_exptl_absorpt_coefficient_mu 19.246
_exptl_absorpt_correction_T_max 0.4785
_exptl_absorpt_correction_T_min 0.0792
_exptl_absorpt_correction_type multi-scan
_exptl_absorpt_process_details
;
STOE X-Red32, absorption correction by Gaussian integration, analogous to
P. Coppens, "The Evaluation of Absorption and Extinction in Single-Crystal
Structure Analysis", published in: F. R. Ahmed (Editor), "Crystallographic
Computing", Munksgaard, Copenhagen (1970), 255 - 270. Afterwards scaling of
reflection intensities was performed within STOE LANA. J. Koziskova, F. Hahn,
J. Richter, J. Kozisek, Acta Chimica Slovaca, vol. 9, no. 2, 2016, pp. 136-140.
;
_exptl_crystal_colour yellow
_exptl_crystal_colour_primary yellow
_exptl_crystal_density_diffrn 2.452
_exptl_crystal_description plate
_exptl_crystal_F_000 1032
_exptl_crystal_recrystallization_method 'layering of DCM and hexane'
_exptl_crystal_size_max 0.25
_exptl_crystal_size_mid 0.18
_exptl_crystal_size_min 0.04
_refine_diff_density_max 1.003
_refine_diff_density_min -0.691
_refine_diff_density_rms 0.124
_refine_ls_extinction_coef 0.00038(4)
_refine_ls_extinction_expression Fc^*^=kFc[1+0.001xFc^2^\l^3^/sin(2\q)]^-1/4^
_refine_ls_extinction_method 'SHELXL-2017/1 (Sheldrick 2017)'
_refine_ls_goodness_of_fit_ref 1.236
_refine_ls_hydrogen_treatment constr
_refine_ls_matrix_type full
_refine_ls_number_parameters 209
_refine_ls_number_reflns 2535
_refine_ls_number_restraints 0
_refine_ls_restrained_S_all 1.236
_refine_ls_R_factor_all 0.0242
_refine_ls_R_factor_gt 0.0241
_refine_ls_shift/su_max 0.002
_refine_ls_shift/su_mean 0.000
_refine_ls_structure_factor_coef Fsqd
_refine_ls_weighting_details 'w=1/[\s^2^(Fo^2^)+(0.0282P)^2^+4.0378P] where P=(Fo^2^+2Fc^2^)/3'
_refine_ls_weighting_scheme calc
_refine_ls_wR_factor_gt 0.0624
_refine_ls_wR_factor_ref 0.0625
_reflns_Friedel_coverage 0.000
_reflns_number_gt 2528
_reflns_number_total 2535
_reflns_threshold_expression 'I > 2\s(I)'
_cod_data_source_file d2dt04041g2.cif
_cod_data_source_block m-ref2-02
_cod_database_code 7712572
_shelx_shelxl_version_number 2017/1
_shelx_space_group_comment
;
The symmetry employed for this shelxl refinement is uniquely defined
by the following loop, which should always be used as a source of
symmetry information in preference to the above space-group names.
They are only intended as comments.
;
_olex2_refinement_description
;
1. Fixed Uiso
 At 1.2 times of:
  All C(H) groups
2.a Ternary CH refined with riding coordinates:
 C11(H11)
2.b Aromatic/amide H refined with riding coordinates:
 C1(H1), C2(H2), C3(H3), C4(H4), C7(H7), C8(H8), C10(H10)
;
_olex2_exptl_crystal_mounting_method 'mounted on loop with oil'
_olex2_submission_special_instructions 'No special instructions were received'

loop_
_space_group_symop_operation_xyz
'x, y, z'
'-x, y+1/2, -z+1/2'
'-x, -y, -z'
'x, -y-1/2, z-1/2'

loop_
_atom_site_label
_atom_site_type_symbol
_atom_site_fract_x
_atom_site_fract_y
_atom_site_fract_z
_atom_site_U_iso_or_equiv
_atom_site_adp_type
_atom_site_occupancy
_atom_site_site_symmetry_order
_atom_site_calc_flag
_atom_site_refinement_flags_posn
_atom_site_refinement_flags_adp
_atom_site_refinement_flags_occupancy
_atom_site_disorder_assembly
_atom_site_disorder_group
Re1 Re 0.81739(2) 0.41388(2) 0.69705(2) 0.01939(10) Uani 1 1 d . . . . .
Br1 Br 0.68441(3) 0.45288(4) 0.87734(5) 0.02716(14) Uani 1 1 d . . . . .
F1 F 0.4567(3) 0.2982(4) 0.3293(4) 0.0587(10) Uani 1 1 d . . . . .
F2 F 0.5270(3) 0.3215(4) 0.1273(4) 0.0701(13) Uani 1 1 d . . . . .
O1 O 0.9655(3) 0.3775(4) 0.4724(5) 0.0439(9) Uani 1 1 d . . . . .
O2 O 0.8015(3) 0.1486(3) 0.7132(4) 0.0350(8) Uani 1 1 d . . . . .
O3 O 0.9543(3) 0.3904(3) 0.9649(5) 0.0417(9) Uani 1 1 d . . . . .
N1 N 0.8184(2) 0.6019(3) 0.6738(4) 0.0219(8) Uani 1 1 d . . . . .
N2 N 0.7131(2) 0.4520(3) 0.5246(4) 0.0200(7) Uani 1 1 d . . . . .
C1 C 0.8749(3) 0.6737(4) 0.7516(5) 0.0270(10) Uani 1 1 d . . . . .
H1 H 0.919161 0.641675 0.816678 0.032 Uiso 1 1 calc R U . . .
C2 C 0.8697(3) 0.7936(4) 0.7384(6) 0.0321(11) Uani 1 1 d . . . . .
H2 H 0.909547 0.841005 0.794196 0.039 Uiso 1 1 calc R U . . .
C3 C 0.8049(4) 0.8413(4) 0.6417(6) 0.0321(11) Uani 1 1 d . . . . .
H3 H 0.800367 0.921505 0.631158 0.039 Uiso 1 1 calc R U . . .
C4 C 0.7467(3) 0.7688(4) 0.5605(6) 0.0300(10) Uani 1 1 d . . . . .
H4 H 0.702414 0.799886 0.494595 0.036 Uiso 1 1 calc R U . . .
C5 C 0.7545(3) 0.6493(4) 0.5778(5) 0.0221(9) Uani 1 1 d . . . . .
C6 C 0.6966(3) 0.5658(4) 0.4938(5) 0.0240(9) Uani 1 1 d . . . . .
C7 C 0.6293(4) 0.5980(4) 0.3886(6) 0.0350(12) Uani 1 1 d . . . . .
H7 H 0.619156 0.676280 0.367727 0.042 Uiso 1 1 calc R U . . .
C8 C 0.5774(4) 0.5145(5) 0.3149(6) 0.0368(12) Uani 1 1 d . . . . .
H8 H 0.532367 0.535436 0.243558 0.044 Uiso 1 1 calc R U . . .
C9 C 0.5937(3) 0.3989(4) 0.3492(6) 0.0275(10) Uani 1 1 d . . . . .
C10 C 0.6614(3) 0.3707(4) 0.4531(5) 0.0250(9) Uani 1 1 d . . . . .
H10 H 0.672036 0.292719 0.475028 0.030 Uiso 1 1 calc R U . . .
C11 C 0.5398(3) 0.3022(5) 0.2758(6) 0.0372(12) Uani 1 1 d . . . . .
H11 H 0.570759 0.227795 0.293133 0.045 Uiso 1 1 calc R U . . .
C12 C 0.9105(3) 0.3931(4) 0.5548(6) 0.0257(10) Uani 1 1 d . . . . .
C13 C 0.8062(3) 0.2474(4) 0.7069(5) 0.0243(10) Uani 1 1 d . . . . .
C14 C 0.9039(3) 0.3996(4) 0.8626(6) 0.0279(10) Uani 1 1 d . . . . .

loop_
_atom_site_aniso_label
_atom_site_aniso_U_11
_atom_site_aniso_U_22
_atom_site_aniso_U_33
_atom_site_aniso_U_23
_atom_site_aniso_U_13
_atom_site_aniso_U_12
Re1 0.01733(14) 0.01800(14) 0.02250(14) 0.00031(7) -0.00316(8) 0.00036(6)
Br1 0.0276(3) 0.0264(3) 0.0277(3) -0.00151(19) 0.00352(19) -0.00270(18)
F1 0.046(2) 0.079(3) 0.052(2) -0.0240(19) 0.0093(16) -0.0320(18)
F2 0.077(3) 0.098(3) 0.0354(18) -0.024(2) 0.0046(18) -0.041(2)
O1 0.034(2) 0.046(2) 0.052(2) -0.004(2) 0.0130(19) -0.0034(17)
O2 0.048(2) 0.0201(18) 0.0369(19) 0.0021(14) -0.0006(16) -0.0023(14)
O3 0.039(2) 0.0391(19) 0.045(2) 0.0015(17) -0.0243(19) 0.0016(16)
N1 0.018(2) 0.0226(19) 0.0251(19) -0.0007(15) 0.0035(15) -0.0011(13)
N2 0.0175(17) 0.0185(17) 0.0239(18) -0.0020(15) -0.0019(14) -0.0009(14)
C1 0.024(2) 0.029(2) 0.028(2) -0.0027(19) -0.0001(19) -0.0037(18)
C2 0.030(3) 0.030(2) 0.037(3) -0.007(2) 0.002(2) -0.008(2)
C3 0.038(3) 0.021(2) 0.038(3) -0.002(2) 0.004(2) -0.0042(19)
C4 0.034(3) 0.022(2) 0.034(3) 0.0033(19) -0.001(2) 0.0004(19)
C5 0.022(2) 0.021(2) 0.023(2) 0.0013(17) 0.0022(17) -0.0016(16)
C6 0.025(2) 0.022(2) 0.024(2) 0.0000(18) -0.0012(19) 0.0003(17)
C7 0.038(3) 0.024(2) 0.041(3) 0.001(2) -0.013(2) 0.008(2)
C8 0.031(3) 0.037(3) 0.041(3) -0.005(2) -0.016(2) 0.005(2)
C9 0.020(2) 0.030(2) 0.033(3) -0.008(2) -0.0045(19) 0.0014(17)
C10 0.023(2) 0.022(2) 0.029(2) -0.0018(19) -0.0023(18) 0.0025(17)
C11 0.029(3) 0.035(3) 0.046(3) -0.014(2) -0.015(2) 0.005(2)
C12 0.022(2) 0.019(2) 0.035(3) -0.0063(19) -0.008(2) 0.0013(17)
C13 0.021(2) 0.026(3) 0.025(2) 0.0002(18) -0.0009(18) 0.0008(17)
C14 0.023(2) 0.020(2) 0.040(3) -0.0012(19) -0.003(2) -0.0008(17)

loop_
_atom_type_symbol
_atom_type_description
_atom_type_scat_dispersion_real
_atom_type_scat_dispersion_imag
_atom_type_scat_source
C C 0.0181 0.0091 'International Tables Vol C Tables 4.2.6.8 and 6.1.1.4'
H H 0.0000 0.0000 'International Tables Vol C Tables 4.2.6.8 and 6.1.1.4'
Br Br -0.6763 1.2805 'International Tables Vol C Tables 4.2.6.8 and 6.1.1.4'
F F 0.0727 0.0534 'International Tables Vol C Tables 4.2.6.8 and 6.1.1.4'
N N 0.0311 0.0180 'International Tables Vol C Tables 4.2.6.8 and 6.1.1.4'
O O 0.0492 0.0322 'International Tables Vol C Tables 4.2.6.8 and 6.1.1.4'
Re Re -5.2083 5.8923 'International Tables Vol C Tables 4.2.6.8 and 6.1.1.4'

loop_
_geom_angle_atom_site_label_1
_geom_angle_atom_site_label_2
_geom_angle_atom_site_label_3
_geom_angle
_geom_angle_site_symmetry_1
_geom_angle_site_symmetry_3
_geom_angle_publ_flag
N1 Re1 Br1 84.03(10) . . ?
N2 Re1 Br1 82.30(10) . . ?
N2 Re1 N1 74.88(14) . . ?
C12 Re1 Br1 175.82(14) . . ?
C12 Re1 N1 93.09(17) . . ?
C12 Re1 N2 94.03(17) . . ?
C12 Re1 C13 88.34(19) . . ?
C13 Re1 Br1 94.26(14) . . ?
C13 Re1 N1 174.73(16) . . ?
C13 Re1 N2 99.97(16) . . ?
C14 Re1 Br1 92.37(16) . . ?
C14 Re1 N1 98.70(17) . . ?
C14 Re1 N2 171.99(16) . . ?
C14 Re1 C12 91.1(2) . . ?
C14 Re1 C13 86.33(18) . . ?
C1 N1 Re1 124.7(3) . . ?
C1 N1 C5 118.3(4) . . ?
C5 N1 Re1 116.9(3) . . ?
C6 N2 Re1 117.0(3) . . ?
C10 N2 Re1 124.2(3) . . ?
C10 N2 C6 118.7(4) . . ?
N1 C1 H1 118.8 . . ?
N1 C1 C2 122.5(4) . . ?
C2 C1 H1 118.8 . . ?
C1 C2 H2 120.5 . . ?
C3 C2 C1 119.0(4) . . ?
C3 C2 H2 120.5 . . ?
C2 C3 H3 120.4 . . ?
C2 C3 C4 119.2(5) . . ?
C4 C3 H3 120.4 . . ?
C3 C4 H4 120.2 . . ?
C3 C4 C5 119.6(5) . . ?
C5 C4 H4 120.2 . . ?
N1 C5 C4 121.3(4) . . ?
N1 C5 C6 115.4(4) . . ?
C4 C5 C6 123.2(4) . . ?
N2 C6 C5 115.6(4) . . ?
N2 C6 C7 120.8(4) . . ?
C7 C6 C5 123.6(4) . . ?
C6 C7 H7 119.9 . . ?
C8 C7 C6 120.2(4) . . ?
C8 C7 H7 119.9 . . ?
C7 C8 H8 120.7 . . ?
C7 C8 C9 118.5(5) . . ?
C9 C8 H8 120.7 . . ?
C8 C9 C11 122.3(4) . . ?
C10 C9 C8 119.4(4) . . ?
C10 C9 C11 118.3(4) . . ?
N2 C10 C9 122.3(4) . . ?
N2 C10 H10 118.8 . . ?
C9 C10 H10 118.8 . . ?
F1 C11 F2 105.0(4) . . ?
F1 C11 C9 110.6(4) . . ?
F1 C11 H11 110.2 . . ?
F2 C11 C9 110.7(5) . . ?
F2 C11 H11 110.2 . . ?
C9 C11 H11 110.2 . . ?
O1 C12 Re1 178.0(4) . . ?
O2 C13 Re1 178.5(4) . . ?
O3 C14 Re1 178.2(5) . . ?

loop_
_geom_bond_atom_site_label_1
_geom_bond_atom_site_label_2
_geom_bond_distance
_geom_bond_site_symmetry_2
_geom_bond_publ_flag
Re1 Br1 2.6247(5) . ?
Re1 N1 2.173(4) . ?
Re1 N2 2.170(4) . ?
Re1 C12 1.920(5) . ?
Re1 C13 1.925(5) . ?
Re1 C14 1.912(5) . ?
F1 C11 1.337(7) . ?
F2 C11 1.341(7) . ?
O1 C12 1.131(6) . ?
O2 C13 1.142(6) . ?
O3 C14 1.154(6) . ?
N1 C1 1.345(6) . ?
N1 C5 1.359(6) . ?
N2 C6 1.358(6) . ?
N2 C10 1.350(6) . ?
C1 H1 0.9300 . ?
C1 C2 1.387(7) . ?
C2 H2 0.9300 . ?
C2 C3 1.372(8) . ?
C3 H3 0.9300 . ?
C3 C4 1.380(7) . ?
C4 H4 0.9300 . ?
C4 C5 1.388(6) . ?
C5 C6 1.469(6) . ?
C6 C7 1.385(7) . ?
C7 H7 0.9300 . ?
C7 C8 1.378(7) . ?
C8 H8 0.9300 . ?
C8 C9 1.383(7) . ?
C9 C10 1.371(7) . ?
C9 C11 1.501(7) . ?
C10 H10 0.9300 . ?
C11 H11 0.9800 . ?

loop_
_geom_torsion_atom_site_label_1
_geom_torsion_atom_site_label_2
_geom_torsion_atom_site_label_3
_geom_torsion_atom_site_label_4
_geom_torsion
_geom_torsion_site_symmetry_1
_geom_torsion_site_symmetry_2
_geom_torsion_site_symmetry_3
_geom_torsion_site_symmetry_4
_geom_torsion_publ_flag
Re1 N1 C1 C2 -176.5(4) . . . . ?
Re1 N1 C5 C4 176.8(3) . . . . ?
Re1 N1 C5 C6 -4.0(5) . . . . ?
Re1 N2 C6 C5 2.4(5) . . . . ?
Re1 N2 C6 C7 -178.0(4) . . . . ?
Re1 N2 C10 C9 177.2(4) . . . . ?
N1 C1 C2 C3 -0.4(7) . . . . ?
N1 C5 C6 N2 1.1(6) . . . . ?
N1 C5 C6 C7 -178.5(5) . . . . ?
N2 C6 C7 C8 0.7(8) . . . . ?
C1 N1 C5 C4 -0.6(7) . . . . ?
C1 N1 C5 C6 178.6(4) . . . . ?
C1 C2 C3 C4 0.1(8) . . . . ?
C2 C3 C4 C5 0.0(8) . . . . ?
C3 C4 C5 N1 0.3(7) . . . . ?
C3 C4 C5 C6 -178.8(5) . . . . ?
C4 C5 C6 N2 -179.8(4) . . . . ?
C4 C5 C6 C7 0.6(8) . . . . ?
C5 N1 C1 C2 0.6(7) . . . . ?
C5 C6 C7 C8 -179.7(5) . . . . ?
C6 N2 C10 C9 0.9(7) . . . . ?
C6 C7 C8 C9 0.5(9) . . . . ?
C7 C8 C9 C10 -1.0(8) . . . . ?
C7 C8 C9 C11 179.3(5) . . . . ?
C8 C9 C10 N2 0.3(8) . . . . ?
C8 C9 C11 F1 -73.1(7) . . . . ?
C8 C9 C11 F2 42.9(7) . . . . ?
C10 N2 C6 C5 179.0(4) . . . . ?
C10 N2 C6 C7 -1.4(7) . . . . ?
C10 C9 C11 F1 107.2(5) . . . . ?
C10 C9 C11 F2 -136.8(5) . . . . ?
C11 C9 C10 N2 -179.9(5) . . . . ?
